data_4103904
loop_
_publ_author_name
'Xiang Lin'
'Irvin Telepeni'
'Alexander J. Blake'
'Anne Dailly'
'Craig M. Brown'
'Jason M. Simmons'
'Marco Zoppi'
'Gavin S. Walker'
'K. Mark Thomas'
'Timothy J. Mays'
'Peter Hubberstey'
'Neil R. Champness'
'Martin Schr\"oder'

_publ_section_title
;
 High Capacity Hydrogen Adsorption in Cu(II) Tetracarboxylate Framework
 Materials: The Role of Pore Size, Ligand Functionalization, and Exposed
 Metal Sites
;
_journal_name_full 'Journal of the American Chemical Society'
_journal_page_first 2159
_journal_page_last 2171
_journal_paper_doi 10.1021/ja806624j
_journal_volume 131
_journal_year 2009
_chemical_formula_moiety 'C26 H16 Cu2 O10, 6(C3 H7 N O) 4(H2 O)'
_chemical_formula_structural '[Cu2 (C26 O8 H12) (H2 O)2] (C3 H7 N O)6 (H2 O)4'
_chemical_formula_sum 'C44 H66 Cu2 N6 O20'
_chemical_formula_weight 1126.11
_chemical_name_systematic
; 
 ? 
;
_space_group_IT_number 139
_symmetry_cell_setting tetragonal
_symmetry_space_group_name_Hall '-I 4 2'
_symmetry_space_group_name_H-M 'I 4/m m m'
_atom_sites_solution_hydrogens geom
_atom_sites_solution_primary direct
_atom_sites_solution_secondary difmap
_audit_creation_method 'enCIFer editing of SHELXL97 CIF output'
_cell_angle_alpha 90.00
_cell_angle_beta 90.00
_cell_angle_gamma 90.00
_cell_formula_units_Z 8
_cell_length_a 18.852(3)
_cell_length_b 18.852(3)
_cell_length_c 27.417(6)
_cell_measurement_reflns_used 2447
_cell_measurement_temperature 150(2)
_cell_measurement_theta_max 27.95
_cell_measurement_theta_min 2.53
_cell_volume 9744(3)
_computing_cell_refinement 'Bruker SAINT version 7.12A (Bruker, 2004)'
_computing_data_collection 'Bruker APEX2 Version 1.0-27 (Bruker, 2004)'
_computing_data_reduction 'Bruker SAINT'
_computing_molecular_graphics ' ? '
_computing_publication_material 'enCIFer(Allen et al.,2004);PLATON(Spek,2003)'
_computing_structure_refinement 'SHELXL97 (Sheldrick, 2008)'
_computing_structure_solution 'SHELXS97 (Sheldrick, 2008)'
_diffrn_ambient_temperature 150(2)
_diffrn_measured_fraction_theta_full 0.983
_diffrn_measured_fraction_theta_max 0.983
_diffrn_measurement_device_type 'SMART APEXII area detector'
_diffrn_measurement_method 'omega scans'
_diffrn_radiation_monochromator Si(111)
_diffrn_radiation_source 'Daresbury SRS Station 16.2SMX'
_diffrn_radiation_type 'synchrotron radiation'
_diffrn_radiation_wavelength 0.8640
_diffrn_reflns_av_R_equivalents 0.081
_diffrn_reflns_av_sigmaI/netI 0.041
_diffrn_reflns_limit_h_max 12
_diffrn_reflns_limit_h_min -18
_diffrn_reflns_limit_k_max 12
_diffrn_reflns_limit_k_min -18
_diffrn_reflns_limit_l_max 26
_diffrn_reflns_limit_l_min -26
_diffrn_reflns_number 17101
_diffrn_reflns_theta_full 25.00
_diffrn_reflns_theta_max 25.00
_diffrn_reflns_theta_min 1.59
_diffrn_standards_decay_% 0
_exptl_absorpt_coefficient_mu 0.959
_exptl_absorpt_correction_T_max 1.000
_exptl_absorpt_correction_T_min 0.676
_exptl_absorpt_correction_type multi-scan
_exptl_absorpt_process_details SADABS(2004)
_exptl_crystal_colour blue
_exptl_crystal_density_diffrn 1.535
_exptl_crystal_density_method 'not measured'
_exptl_crystal_description column
_exptl_crystal_F_000 4720
_exptl_crystal_size_max 0.08
_exptl_crystal_size_mid 0.03
_exptl_crystal_size_min 0.03
_platon_squeeze_details
; 
The structure contains 56.4% of void space which has large regions of
diffuse electron density which could not be modeled as discrete solvent
molecules. SQUEEZE was used to calculate and account for the electron
contribution from disordered solvent molecules, 1804 electrons per 
unit cell, assigned as 8 DMF and 12 water molecules per formula unit.
;
_refine_diff_density_max 0.62
_refine_diff_density_min -0.52
_refine_diff_density_rms 0.08
_refine_ls_extinction_method none
_refine_ls_goodness_of_fit_ref 1.04
_refine_ls_hydrogen_treatment constr
_refine_ls_matrix_type full
_refine_ls_number_parameters 103
_refine_ls_number_reflns 1384
_refine_ls_number_restraints 23
_refine_ls_restrained_S_all 1.18
_refine_ls_R_factor_all 0.0821
_refine_ls_R_factor_gt 0.0676
_refine_ls_shift/su_max 0.001
_refine_ls_shift/su_mean 0.000
_refine_ls_structure_factor_coef Fsqd
_refine_ls_weighting_details 'calc w=1/[\s^2^(Fo^2^)+(0.138P)^2^] where P=(Fo^2^+2Fc^2^)/3'
_refine_ls_weighting_scheme calc
_refine_ls_wR_factor_gt 0.181
_refine_ls_wR_factor_ref 0.192
_reflns_number_gt 1047
_reflns_number_total 1386
_reflns_threshold_expression I>2sigma(I)
_cod_data_source_file ja806624j_si_002_6.cif
_cod_data_source_block NOTT109
_cod_database_code 4103904

loop_
_symmetry_equiv_pos_as_xyz
'x, y, z'
'-y, x, z'
'-x, -y, z'
'y, -x, z'
'x, -y, -z'
'-x, y, -z'
'y, x, -z'
'-y, -x, -z'
'x+1/2, y+1/2, z+1/2'
'-y+1/2, x+1/2, z+1/2'
'-x+1/2, -y+1/2, z+1/2'
'y+1/2, -x+1/2, z+1/2'
'x+1/2, -y+1/2, -z+1/2'
'-x+1/2, y+1/2, -z+1/2'
'y+1/2, x+1/2, -z+1/2'
'-y+1/2, -x+1/2, -z+1/2'
'-x, -y, -z'
'y, -x, -z'
'x, y, -z'
'-y, x, -z'
'-x, y, z'
'x, -y, z'
'-y, -x, z'
'y, x, z'
'-x+1/2, -y+1/2, -z+1/2'
'y+1/2, -x+1/2, -z+1/2'
'x+1/2, y+1/2, -z+1/2'
'-y+1/2, x+1/2, -z+1/2'
'-x+1/2, y+1/2, z+1/2'
'x+1/2, -y+1/2, z+1/2'
'-y+1/2, -x+1/2, z+1/2'
'y+1/2, x+1/2, z+1/2'

loop_
_atom_site_label
_atom_site_type_symbol
_atom_site_fract_x
_atom_site_fract_y
_atom_site_fract_z
_atom_site_U_iso_or_equiv
_atom_site_adp_type
_atom_site_occupancy
_atom_site_symmetry_multiplicity
_atom_site_calc_flag
_atom_site_refinement_flags
_atom_site_disorder_assembly
_atom_site_disorder_group
Cu1 Cu 0.28240(4) 0.71760(4) -0.21312(3) 0.0601(7) Uani 1 2 d S . .
O1 O 0.3343(3) 0.6657(3) -0.1535(2) 0.104(3) Uani 1 2 d S . .
O2 O 0.1882(3) 0.7118(3) -0.18561(15) 0.0817(16) Uani 1 1 d . . .
O3 O 0.1322(2) 0.7635(3) -0.24878(15) 0.0764(15) Uani 1 1 d . . .
C1 C 0.1346(4) 0.7360(5) -0.2061(3) 0.078(2) Uani 1 1 d . . .
C2 C 0.0000 0.7354(6) -0.2042(4) 0.084(3) Uani 1 2 d SD . .
H2A H 0.0000 0.7453 -0.2382 0.101 Uiso 1 2 calc SR . .
C3 C 0.0641(3) 0.7286(4) -0.1812(2) 0.077(2) Uani 1 1 d D . .
C4 C 0.0629(4) 0.7175(5) -0.1313(2) 0.102(3) Uani 1 1 d D . .
H4A H 0.1063 0.7130 -0.1141 0.122 Uiso 1 1 calc R . .
C5 C 0.0000 0.7128(8) -0.1064(3) 0.125(6) Uani 1 2 d SD . .
C6 C 0.0000 0.7150(8) -0.0495(4) 0.131(6) Uani 1 2 d SD . .
C7 C -0.0280(9) 0.6563(9) -0.0256(2) 0.126(7) Uiso 0.50 1 d PD A -1
C71 C -0.0566(16) 0.5917(12) -0.0487(2) 0.120(11) Uiso 0.25 1 d PD A -1
C72 C -0.0868(18) 0.5284(12) -0.0253(2) 0.18(2) Uiso 0.25 1 d PD A -1
C8 C 0.0285(9) 0.7766(9) -0.0294(7) 0.155(9) Uiso 0.50 1 d PD A -2
C81 C 0.0451(16) 0.8429(11) -0.0493(2) 0.156(16) Uiso 0.25 1 d PD A -2
C82 C 0.0735(15) 0.9007(10) -0.0248(2) 0.150(15) Uiso 0.25 1 d PD A -2
O10 O -0.0672(12) 0.5000 0.0000 0.034(12) Uiso 0.28(3) 4 d SP B 3

loop_
_atom_site_aniso_label
_atom_site_aniso_U_11
_atom_site_aniso_U_22
_atom_site_aniso_U_33
_atom_site_aniso_U_23
_atom_site_aniso_U_13
_atom_site_aniso_U_12
Cu1 0.0774(8) 0.0774(8) 0.0255(8) 0.0001(3) -0.0001(3) 0.0068(6)
O1 0.128(4) 0.128(4) 0.055(4) 0.021(3) -0.021(3) 0.009(5)
O2 0.071(3) 0.139(5) 0.036(3) 0.005(2) 0.001(3) -0.002(3)
O3 0.083(3) 0.114(4) 0.032(3) 0.008(2) 0.001(2) 0.008(3)
C1 0.080(6) 0.106(6) 0.048(5) -0.023(4) 0.012(4) -0.012(5)
C2 0.088(9) 0.109(9) 0.055(6) -0.015(6) 0.000 0.000
C3 0.067(5) 0.120(6) 0.044(4) -0.010(4) -0.006(4) 0.003(4)
C4 0.067(5) 0.206(10) 0.032(4) -0.010(4) 0.005(4) 0.013(5)
C5 0.081(9) 0.273(19) 0.020(5) 0.019(7) 0.000 0.000
C6 0.091(9) 0.216(17) 0.086(9) -0.062(10) 0.000 0.000

loop_
_atom_type_symbol
_atom_type_description
_atom_type_scat_dispersion_real
_atom_type_scat_dispersion_imag
_atom_type_scat_source
C C 0.0033 0.0016 'International Tables Vol C Tables 4.2.6.8 and 6.1.1.4'
H H 0.0000 0.0000 'International Tables Vol C Tables 4.2.6.8 and 6.1.1.4'
Cu Cu 0.3201 1.2651 'International Tables Vol C Tables 4.2.6.8 and 6.1.1.4'
N N 0.0061 0.0033 'International Tables Vol C Tables 4.2.6.8 and 6.1.1.4'
O O 0.0106 0.0060 'International Tables Vol C Tables 4.2.6.8 and 6.1.1.4'

loop_
_geom_angle_atom_site_label_1
_geom_angle_atom_site_label_2
_geom_angle_atom_site_label_3
_geom_angle
_geom_angle_site_symmetry_1
_geom_angle_site_symmetry_3
O2 Cu1 O2 87.2(3) 23_665 .
O2 Cu1 O3 89.7(2) . 15_454
O2 Cu1 O3 167.72(19) . 25_564
O3 Cu1 O3 90.8(3) 15_454 25_564
O2 Cu1 O1 95.5(2) . .
O3 Cu1 O1 96.6(2) 15_454 .
O2 Cu1 Cu1 84.29(14) . 25_564
O3 Cu1 Cu1 83.57(13) 15_454 25_564
C1 O2 Cu1 123.4(4) . .
C1 O3 Cu1 122.3(5) . 25_564
O2 C1 O3 126.1(7) . .
O2 C1 C3 118.7(7) . .
O3 C1 C3 115.0(7) . .
C3 C2 C3 123.8(9) . 21
C3 C2 H2A 118.1 . .
C3 C2 H2A 118.1 21 .
C2 C3 C4 117.0(7) . .
C2 C3 C1 124.2(6) . .
C4 C3 C1 118.7(6) . .
C5 C4 C3 121.2(7) . .
C5 C4 H4A 119.4 . .
C3 C4 H4A 119.4 . .
C4 C5 C4 119.5(8) 21 .
C4 C5 C6 119.8(4) 21 .
C4 C5 C6 119.8(4) . .
C7 C6 C8 128.6(15) . .
C7 C6 C8 109.4(13) 21 .
C7 C6 C8 109.4(13) . 21
C7 C6 C8 128.6(15) 21 21
C7 C6 C5 116.7(9) . .
C7 C6 C5 116.7(9) 21 .
C8 C6 C5 114.7(14) . .
C8 C6 C5 114.7(14) 21 .
C6 C7 C71 126.4(8) . .
C72 C71 C7 128.6(5) . .
C6 C8 C81 132.6(18) . .
C82 C81 C8 126.8(9) . .

loop_
_geom_bond_atom_site_label_1
_geom_bond_atom_site_label_2
_geom_bond_distance
_geom_bond_site_symmetry_2
Cu1 O1 2.141(6) .
Cu1 O2 1.933(5) .
Cu1 O3 1.951(4) 15_454
Cu1 Cu1 2.660(2) 25_564
O2 C1 1.242(9) .
O3 C1 1.282(8) .
C1 C3 1.500(10) .
C2 C3 1.371(6) .
C2 C3 1.371(6) 21
C2 H2A 0.9500 .
C3 C4 1.382(6) .
C4 C5 1.372(6) .
C4 H4A 0.9500 .
C5 C4 1.372(6) 21
C5 C6 1.560(15) .
C6 C7 1.390(9) .
C6 C7 1.390(9) 21
C6 C8 1.393(9) .
C6 C8 1.393(9) 21
C7 C71 1.475(9) .
C71 C72 1.471(10) .
C8 C81 1.398(10) .
C81 C82 1.387(10) .

loop_
_platon_squeeze_void_nr
_platon_squeeze_void_average_x
_platon_squeeze_void_average_y
_platon_squeeze_void_average_z
_platon_squeeze_void_volume
_platon_squeeze_void_count_electrons
_platon_squeeze_void_content
1 -0.035 -0.014 0.195 5493 1804 ' '
